data_4126030
loop_
_publ_author_name
'Zhao, Jing'
'Islam, Saiful M.'
'Kontsevoi, Oleg Y.'
'Tan, Gangjian'
'Stoumpos, Constantinos C.'
'Chen, Haijie'
'Li, Rukang'
'Kanatzidis, Mercouri G.'

_publ_section_title
;
 The Two-Dimensional AxCdxBi4-xQ6 (A = K, Rb, Cs; Q = S, Se): Direct
 Bandgap Semiconductors and Ion-Exchange Materials.
;
_journal_name_full 'Journal of the American Chemical Society'
_journal_paper_doi 10.1021/jacs.7b02243
_journal_year 2017
_chemical_formula_sum 'Bi2.17 Cd1.83 K1.83 S6'
_chemical_formula_weight 923.38
_chemical_name_systematic
; 
 ? 
;
_space_group_IT_number 63
_symmetry_cell_setting orthorhombic
_symmetry_space_group_name_Hall '-C 2c 2'
_symmetry_space_group_name_H-M 'C m c m'
_atom_sites_solution_primary direct
_atom_sites_solution_secondary difmap
_audit_creation_method SHELXL-97
_cell_angle_alpha 90.00
_cell_angle_beta 90.00
_cell_angle_gamma 90.00
_cell_formula_units_Z 2
_cell_length_a 3.9986(8)
_cell_length_b 6.9200(14)
_cell_length_c 23.184(5)
_cell_measurement_reflns_used 4597
_cell_measurement_temperature 293(2)
_cell_measurement_theta_max 32.24
_cell_measurement_theta_min 3.51
_cell_volume 641.5(2)
_computing_structure_refinement 'SHELXL-97 (Sheldrick, 1997)'
_computing_structure_solution 'SHELXS-97 (Sheldrick, 1990)'
_diffrn_ambient_temperature 293(2)
_diffrn_measured_fraction_theta_full 0.991
_diffrn_measured_fraction_theta_max 0.991
_diffrn_measurement_device_type 'STOE IPDS 2T'
_diffrn_measurement_method 'rotation method'
_diffrn_radiation_monochromator graphite
_diffrn_radiation_source 'fine-focus sealed tube'
_diffrn_radiation_type MoK\a
_diffrn_radiation_wavelength 0.71073
_diffrn_reflns_av_R_equivalents 0.0465
_diffrn_reflns_av_sigmaI/netI 0.0241
_diffrn_reflns_limit_h_max 4
_diffrn_reflns_limit_h_min -4
_diffrn_reflns_limit_k_max 8
_diffrn_reflns_limit_k_min -8
_diffrn_reflns_limit_l_max 27
_diffrn_reflns_limit_l_min -27
_diffrn_reflns_number 1932
_diffrn_reflns_theta_full 24.99
_diffrn_reflns_theta_max 24.99
_diffrn_reflns_theta_min 3.52
_exptl_absorpt_coefficient_mu 34.241
_exptl_absorpt_correction_T_max 0.3368
_exptl_absorpt_correction_T_min 0.0637
_exptl_crystal_colour Black
_exptl_crystal_density_diffrn 4.780
_exptl_crystal_density_method 'not measured'
_exptl_crystal_description Bulk
_exptl_crystal_F_000 798
_exptl_crystal_size_max 0.1179
_exptl_crystal_size_min 0.0025
_refine_diff_density_max 1.352
_refine_diff_density_min -1.450
_refine_diff_density_rms 0.239
_refine_ls_extinction_method none
_refine_ls_goodness_of_fit_ref 1.221
_refine_ls_matrix_type full
_refine_ls_number_parameters 26
_refine_ls_number_reflns 336
_refine_ls_number_restraints 2
_refine_ls_restrained_S_all 1.217
_refine_ls_R_factor_all 0.0355
_refine_ls_R_factor_gt 0.0298
_refine_ls_shift/su_max 0.000
_refine_ls_shift/su_mean 0.000
_refine_ls_structure_factor_coef Fsqd
_refine_ls_weighting_details 'calc w=1/[\s^2^(Fo^2^)+(0.0346P)^2^+16.4094P] where P=(Fo^2^+2Fc^2^)/3'
_refine_ls_weighting_scheme calc
_refine_ls_wR_factor_gt 0.0732
_refine_ls_wR_factor_ref 0.0760
_reflns_number_gt 302
_reflns_number_total 336
_reflns_threshold_expression >2sigma(I)
_cod_data_source_file ja7b02243_si_002.cif
_cod_data_source_block 3.K1.83Cd1.83Bi2.17S6
_cod_original_sg_symbol_H-M Cmcm
_cod_database_code 4126030

loop_
_symmetry_equiv_pos_as_xyz
'x, y, z'
'-x, -y, z+1/2'
'-x, y, -z+1/2'
'x, -y, -z'
'x+1/2, y+1/2, z'
'-x+1/2, -y+1/2, z+1/2'
'-x+1/2, y+1/2, -z+1/2'
'x+1/2, -y+1/2, -z'
'-x, -y, -z'
'x, y, -z-1/2'
'x, -y, z-1/2'
'-x, y, z'
'-x+1/2, -y+1/2, -z'
'x+1/2, y+1/2, -z-1/2'
'x+1/2, -y+1/2, z-1/2'
'-x+1/2, y+1/2, z'

loop_
_atom_site_label
_atom_site_type_symbol
_atom_site_fract_x
_atom_site_fract_y
_atom_site_fract_z
_atom_site_U_iso_or_equiv
_atom_site_adp_type
_atom_site_occupancy
_atom_site_symmetry_multiplicity
_atom_site_calc_flag
_atom_site_refinement_flags
Bi1 Bi 0.0000 0.33343(10) 0.07709(2) 0.0256(3) Uani 0.542(10) 2 d SP
Cd1 Cd 0.0000 0.33343(10) 0.07709(2) 0.0256(3) Uani 0.457(10) 2 d SP
S1 S -0.5000 0.1670(6) 0.13854(16) 0.0349(9) Uani 1 2 d S
S2 S 0.0000 0.0000 0.0000 0.0343(11) Uani 1 4 d S
K1 K -1.0000 0.002(6) 0.2500 0.150(9) Uani 0.498(19) 4 d SP
K2 K -0.5000 -0.163(6) 0.2500 0.150(9) Uani 0.419(19) 4 d SP

loop_
_atom_site_aniso_label
_atom_site_aniso_U_11
_atom_site_aniso_U_22
_atom_site_aniso_U_33
_atom_site_aniso_U_23
_atom_site_aniso_U_13
_atom_site_aniso_U_12
Bi1 0.0298(4) 0.0209(4) 0.0260(4) 0.0001(3) 0.000 0.000
Cd1 0.0298(4) 0.0209(4) 0.0260(4) 0.0001(3) 0.000 0.000
S1 0.039(2) 0.0297(17) 0.036(2) 0.0002(18) 0.000 0.000
S2 0.040(3) 0.030(2) 0.033(2) 0.000(2) 0.000 0.000
K1 0.21(2) 0.19(2) 0.048(7) 0.000 0.000 0.000
K2 0.21(2) 0.19(2) 0.048(7) 0.000 0.000 0.000

loop_
_atom_type_symbol
_atom_type_description
_atom_type_scat_dispersion_real
_atom_type_scat_dispersion_imag
_atom_type_scat_source
S S 0.1246 0.1234 'International Tables Vol C Tables 4.2.6.8 and 6.1.1.4'
Cd Cd -0.8075 1.2024 'International Tables Vol C Tables 4.2.6.8 and 6.1.1.4'
K K 0.2009 0.2494 'International Tables Vol C Tables 4.2.6.8 and 6.1.1.4'
Bi Bi -4.1077 10.2566 'International Tables Vol C Tables 4.2.6.8 and 6.1.1.4'

loop_
_geom_angle_atom_site_label_1
_geom_angle_atom_site_label_2
_geom_angle_atom_site_label_3
_geom_angle
_geom_angle_site_symmetry_1
_geom_angle_site_symmetry_3
S1 Bi1 S1 95.00(12) 1_655 .
S1 Bi1 S1 94.91(10) 1_655 5
S1 Bi1 S1 94.91(10) . 5
S1 Bi1 S2 89.19(8) 1_655 .
S1 Bi1 S2 89.19(8) . .
S1 Bi1 S2 173.92(8) 5 .
S1 Bi1 S2 173.94(7) 1_655 5_455
S1 Bi1 S2 89.11(6) . 5_455
S1 Bi1 S2 89.17(6) 5 5_455
S2 Bi1 S2 86.402(18) . 5_455
S1 Bi1 S2 89.11(6) 1_655 5
S1 Bi1 S2 173.94(7) . 5
S1 Bi1 S2 89.17(6) 5 5
S2 Bi1 S2 86.402(18) . 5
S2 Bi1 S2 86.46(2) 5_455 5
S1 Bi1 K2 58.5(3) 1_655 5
S1 Bi1 K2 58.5(3) . 5
S1 Bi1 K2 58.0(6) 5 5
S2 Bi1 K2 128.1(6) . 5
S2 Bi1 K2 127.6(3) 5_455 5
S2 Bi1 K2 127.6(3) 5 5
Cd1 S1 Bi1 0.00(2) 1_455 1_455
Cd1 S1 Bi1 95.00(12) 1_455 .
Bi1 S1 Bi1 95.00(12) 1_455 .
Cd1 S1 Cd1 94.91(10) 1_455 5_445
Bi1 S1 Cd1 94.91(10) 1_455 5_445
Bi1 S1 Cd1 94.91(10) . 5_445
Cd1 S1 Bi1 94.91(10) 1_455 5_445
Bi1 S1 Bi1 94.91(10) 1_455 5_445
Bi1 S1 Bi1 94.91(10) . 5_445
Cd1 S1 Bi1 0.00(3) 5_445 5_445
Cd1 S1 K2 132.45(7) 1_455 .
Bi1 S1 K2 132.45(7) 1_455 .
Bi1 S1 K2 132.45(7) . .
Cd1 S1 K2 80.2(5) 5_445 .
Bi1 S1 K2 80.2(5) 5_445 .
Cd1 S1 K1 163.4(3) 1_455 1_655
Bi1 S1 K1 163.4(3) 1_455 1_655
Bi1 S1 K1 96.1(3) . 1_655
Cd1 S1 K1 96.4(6) 5_445 1_655
Bi1 S1 K1 96.4(6) 5_445 1_655
K2 S1 K1 38.9(4) . 1_655
Cd1 S1 K1 96.1(3) 1_455 .
Bi1 S1 K1 96.1(3) 1_455 .
Bi1 S1 K1 163.4(3) . .
Cd1 S1 K1 96.4(6) 5_445 .
Bi1 S1 K1 96.4(6) 5_445 .
K2 S1 K1 38.9(4) . .
K1 S1 K1 70.6(3) 1_655 .
Cd1 S1 K1 96.2(3) 1_455 5
Bi1 S1 K1 96.2(3) 1_455 5
Bi1 S1 K1 96.2(4) . 5
Cd1 S1 K1 163.6(5) 5_445 5
Bi1 S1 K1 163.6(5) 5_445 5
K2 S1 K1 83.4(6) . 5
K1 S1 K1 70.40(18) 1_655 5
K1 S1 K1 70.40(18) . 5
Cd1 S1 K2 132.2(6) 1_455 5
Bi1 S1 K2 132.2(6) 1_455 5
Bi1 S1 K2 79.8(3) . 5
Cd1 S1 K2 132.8(6) 5_445 5
Bi1 S1 K2 132.8(6) 5_445 5
K2 S1 K2 70.53(17) . 5
K1 S1 K2 39.1(7) 1_655 5
K1 S1 K2 83.6(3) . 5
K1 S1 K2 38.7(4) 5 5
Cd1 S1 K2 79.8(3) 1_455 5_455
Bi1 S1 K2 79.8(3) 1_455 5_455
Bi1 S1 K2 132.2(6) . 5_455
Cd1 S1 K2 132.8(6) 5_445 5_455
Bi1 S1 K2 132.8(6) 5_445 5_455
K2 S1 K2 70.53(17) . 5_455
K1 S1 K2 83.6(3) 1_655 5_455
K1 S1 K2 39.1(7) . 5_455
K1 S1 K2 38.7(4) 5 5_455
K2 S1 K2 70.3(4) 5 5_455
Bi1 S2 Cd1 180.000(18) . 9
Bi1 S2 Bi1 180.000(18) . 9
Cd1 S2 Bi1 0.000(18) 9 9
Bi1 S2 Cd1 93.598(18) . 13_455
Cd1 S2 Cd1 86.402(18) 9 13_455
Bi1 S2 Cd1 86.402(18) 9 13_455
Bi1 S2 Bi1 93.598(18) . 13_455
Cd1 S2 Bi1 86.402(18) 9 13_455
Bi1 S2 Bi1 86.402(18) 9 13_455
Cd1 S2 Bi1 0.00(3) 13_455 13_455
Bi1 S2 Bi1 86.402(18) . 5_545
Cd1 S2 Bi1 93.598(18) 9 5_545
Bi1 S2 Bi1 93.598(18) 9 5_545
Cd1 S2 Bi1 180.000(18) 13_455 5_545
Bi1 S2 Bi1 180.000(18) 13_455 5_545
Bi1 S2 Cd1 86.402(18) . 5_545
Cd1 S2 Cd1 93.598(18) 9 5_545
Bi1 S2 Cd1 93.598(18) 9 5_545
Cd1 S2 Cd1 180.000(18) 13_455 5_545
Bi1 S2 Cd1 180.000(18) 13_455 5_545
Bi1 S2 Cd1 0.00(3) 5_545 5_545
Bi1 S2 Cd1 93.598(18) . 13
Cd1 S2 Cd1 86.402(18) 9 13
Bi1 S2 Cd1 86.402(18) 9 13
Cd1 S2 Cd1 86.46(2) 13_455 13
Bi1 S2 Cd1 86.46(2) 13_455 13
Bi1 S2 Cd1 93.54(2) 5_545 13
Cd1 S2 Cd1 93.54(2) 5_545 13
Bi1 S2 Bi1 93.598(18) . 13
Cd1 S2 Bi1 86.402(18) 9 13
Bi1 S2 Bi1 86.402(18) 9 13
Cd1 S2 Bi1 86.46(2) 13_455 13
Bi1 S2 Bi1 86.46(2) 13_455 13
Bi1 S2 Bi1 93.54(2) 5_545 13
Cd1 S2 Bi1 93.54(2) 5_545 13
Cd1 S2 Bi1 0.00(3) 13 13
Bi1 S2 Cd1 86.402(18) . 5_445
Cd1 S2 Cd1 93.598(18) 9 5_445
Bi1 S2 Cd1 93.598(18) 9 5_445
Cd1 S2 Cd1 93.54(2) 13_455 5_445
Bi1 S2 Cd1 93.54(2) 13_455 5_445
Bi1 S2 Cd1 86.46(2) 5_545 5_445
Cd1 S2 Cd1 86.46(2) 5_545 5_445
Cd1 S2 Cd1 180.000(18) 13 5_445
Bi1 S2 Cd1 180.000(18) 13 5_445
Bi1 S2 Bi1 86.402(18) . 5_445
Cd1 S2 Bi1 93.598(18) 9 5_445
Bi1 S2 Bi1 93.598(18) 9 5_445
Cd1 S2 Bi1 93.54(2) 13_455 5_445
Bi1 S2 Bi1 93.54(2) 13_455 5_445
Bi1 S2 Bi1 86.46(2) 5_545 5_445
Cd1 S2 Bi1 86.46(2) 5_545 5_445
Cd1 S2 Bi1 180.000(18) 13 5_445
Bi1 S2 Bi1 180.000(18) 13 5_445
Cd1 S2 Bi1 0.00(3) 5_445 5_445
K2 K1 K2 120.5(19) 1_455 .
K2 K1 K2 119.7(10) 1_455 5_455
K2 K1 K2 119.7(10) . 5_455
K2 K1 S1 131.7(3) 1_455 10_556
K2 K1 S1 70.3(5) . 10_556
K2 K1 S1 70.7(6) 5_455 10_556
K2 K1 S1 70.3(5) 1_455 1_455
K2 K1 S1 131.7(3) . 1_455
K2 K1 S1 70.7(6) 5_455 1_455
S1 K1 S1 141.4(13) 10_556 1_455
K2 K1 S1 70.3(5) 1_455 10_456
K2 K1 S1 131.7(3) . 10_456
K2 K1 S1 70.7(6) 5_455 10_456
S1 K1 S1 70.6(3) 10_556 10_456
S1 K1 S1 96.6(5) 1_455 10_456
K2 K1 S1 131.7(3) 1_455 .
K2 K1 S1 70.3(5) . .
K2 K1 S1 70.7(6) 5_455 .
S1 K1 S1 96.6(5) 10_556 .
S1 K1 S1 70.6(3) 1_455 .
S1 K1 S1 141.4(13) 10_456 .
K2 K1 S1 70.7(7) 1_455 5_445
K2 K1 S1 70.7(7) . 5_445
K2 K1 S1 131.9(5) 5_455 5_445
S1 K1 S1 140.9(6) 10_556 5_445
S1 K1 S1 70.40(18) 1_455 5_445
S1 K1 S1 140.9(6) 10_456 5_445
S1 K1 S1 70.40(18) . 5_445
K2 K1 S1 70.7(7) 1_455 14_446
K2 K1 S1 70.7(7) . 14_446
K2 K1 S1 131.9(5) 5_455 14_446
S1 K1 S1 70.40(18) 10_556 14_446
S1 K1 S1 140.9(6) 1_455 14_446
S1 K1 S1 70.40(18) 10_456 14_446
S1 K1 S1 140.9(6) . 14_446
S1 K1 S1 96.2(10) 5_445 14_446
K2 K1 K1 149.8(10) 1_455 5
K2 K1 K1 89.7(10) . 5
K2 K1 K1 30.021(9) 5_455 5
S1 K1 K1 54.9(6) 10_556 5
S1 K1 K1 90.2(6) 1_455 5
S1 K1 K1 90.2(6) 10_456 5
S1 K1 K1 54.9(6) . 5
S1 K1 K1 125.3(4) 5_445 5
S1 K1 K1 125.3(4) 14_446 5
K2 K1 K1 30.2(10) 1_455 5_445
K2 K1 K1 90.3(10) . 5_445
K2 K1 K1 149.979(8) 5_455 5_445
S1 K1 K1 125.1(6) 10_556 5_445
S1 K1 K1 89.8(6) 1_455 5_445
S1 K1 K1 89.8(6) 10_456 5_445
S1 K1 K1 125.1(6) . 5_445
S1 K1 K1 54.7(4) 5_445 5_445
S1 K1 K1 54.7(4) 14_446 5_445
K1 K1 K1 180.000(3) 5 5_445
K2 K1 K1 89.7(10) 1_455 5_455
K2 K1 K1 149.8(10) . 5_455
K2 K1 K1 30.021(8) 5_455 5_455
S1 K1 K1 90.2(6) 10_556 5_455
S1 K1 K1 54.9(6) 1_455 5_455
S1 K1 K1 54.9(6) 10_456 5_455
S1 K1 K1 90.2(6) . 5_455
S1 K1 K1 125.3(4) 5_445 5_455
S1 K1 K1 125.3(4) 14_446 5_455
K1 K1 K1 60.041(15) 5 5_455
K1 K1 K1 119.959(14) 5_445 5_455
K1 K2 K1 120.5(19) 1_655 .
K1 K2 K1 119.7(10) 1_655 5_545
K1 K2 K1 119.7(10) . 5_545
K1 K2 S1 70.8(7) 1_655 10_556
K1 K2 S1 70.8(7) . 10_556
K1 K2 S1 131.5(5) 5_545 10_556
K1 K2 S1 70.8(7) 1_655 .
K1 K2 S1 70.8(7) . .
K1 K2 S1 131.5(5) 5_545 .
S1 K2 S1 97.0(11) 10_556 .
K1 K2 S1 131.9(3) 1_655 5_445
K1 K2 S1 70.6(5) . 5_445
K1 K2 S1 70.2(7) 5_545 5_445
S1 K2 S1 141.4(7) 10_556 5_445
S1 K2 S1 70.53(17) . 5_445
K1 K2 S1 70.6(5) 1_655 14_546
K1 K2 S1 131.9(3) . 14_546
K1 K2 S1 70.2(7) 5_545 14_546
S1 K2 S1 70.53(17) 10_556 14_546
S1 K2 S1 141.4(7) . 14_546
S1 K2 S1 140.4(13) 5_445 14_546
K1 K2 S1 70.6(5) 1_655 5_545
K1 K2 S1 131.9(3) . 5_545
K1 K2 S1 70.2(7) 5_545 5_545
S1 K2 S1 141.4(7) 10_556 5_545
S1 K2 S1 70.53(17) . 5_545
S1 K2 S1 70.3(3) 5_445 5_545
S1 K2 S1 96.2(5) 14_546 5_545
K1 K2 S1 131.9(3) 1_655 14_446
K1 K2 S1 70.6(5) . 14_446
K1 K2 S1 70.2(7) 5_545 14_446
S1 K2 S1 70.53(17) 10_556 14_446
S1 K2 S1 141.4(7) . 14_446
S1 K2 S1 96.2(5) 5_445 14_446
S1 K2 S1 70.3(3) 14_546 14_446
S1 K2 S1 140.4(13) 5_545 14_446
K1 K2 K2 30.2(10) 1_655 5
K1 K2 K2 90.3(10) . 5
K1 K2 K2 149.979(8) 5_545 5
S1 K2 K2 55.0(4) 10_556 5
S1 K2 K2 55.0(4) . 5
S1 K2 K2 125.5(6) 5_445 5
S1 K2 K2 90.3(6) 14_546 5
S1 K2 K2 90.3(6) 5_545 5
S1 K2 K2 125.5(6) 14_446 5
K1 K2 K2 149.8(10) 1_655 5_445
K1 K2 K2 89.7(10) . 5_445
K1 K2 K2 30.021(7) 5_545 5_445
S1 K2 K2 125.0(4) 10_556 5_445
S1 K2 K2 125.0(4) . 5_445
S1 K2 K2 54.5(6) 5_445 5_445
S1 K2 K2 89.7(6) 14_546 5_445
S1 K2 K2 89.7(6) 5_545 5_445
S1 K2 K2 54.5(6) 14_446 5_445
K2 K2 K2 180.000(2) 5 5_445
K1 K2 K2 90.3(10) 1_655 5_455
K1 K2 K2 30.2(10) . 5_455
K1 K2 K2 149.979(9) 5_545 5_455
S1 K2 K2 55.0(4) 10_556 5_455
S1 K2 K2 55.0(4) . 5_455
S1 K2 K2 90.3(6) 5_445 5_455
S1 K2 K2 125.5(6) 14_546 5_455
S1 K2 K2 125.5(6) 5_545 5_455
S1 K2 K2 90.3(6) 14_446 5_455
K2 K2 K2 60.041(14) 5 5_455
K2 K2 K2 119.959(14) 5_445 5_455

loop_
_geom_bond_atom_site_label_1
_geom_bond_atom_site_label_2
_geom_bond_distance
_geom_bond_site_symmetry_2
Bi1 S1 2.712(3) 1_655
Bi1 S1 2.712(3) .
Bi1 S1 2.712(4) 5
Bi1 S2 2.9186(8) .
Bi1 S2 2.9189(6) 5_455
Bi1 S2 2.9189(6) 5
Bi1 K2 4.0087(10) 5
S1 Cd1 2.712(3) 1_455
S1 Bi1 2.712(3) 1_455
S1 Cd1 2.712(4) 5_445
S1 Bi1 2.712(4) 5_445
S1 K2 3.45(3) .
S1 K1 3.461(14) 1_655
S1 K1 3.461(14) .
S1 K1 3.47(3) 5
S1 K2 3.472(15) 5
S1 K2 3.472(15) 5_455
S2 Cd1 2.9186(8) 9
S2 Bi1 2.9186(8) 9
S2 Cd1 2.9189(6) 13_455
S2 Bi1 2.9189(6) 13_455
S2 Bi1 2.9189(6) 5_545
S2 Cd1 2.9189(6) 5_545
S2 Cd1 2.9189(6) 13
S2 Bi1 2.9189(6) 13
S2 Cd1 2.9189(6) 5_445
S2 Bi1 2.9189(6) 5_445
K1 K2 2.30(2) 1_455
K1 K2 2.30(2) .
K1 K2 2.32(4) 5_455
K1 S1 3.461(14) 10_556
K1 S1 3.461(14) 1_455
K1 S1 3.461(14) 10_456
K1 S1 3.47(3) 5_445
K1 S1 3.47(3) 14_446
K1 K1 3.9961(7) 5
K1 K1 3.9961(7) 5_445
K1 K1 3.9961(6) 5_455
K2 K1 2.30(2) 1_655
K2 K1 2.32(4) 5_545
K2 S1 3.45(3) 10_556
K2 S1 3.472(15) 5_445
K2 S1 3.472(15) 14_546
K2 S1 3.472(15) 5_545
K2 S1 3.472(15) 14_446
K2 K2 3.9961(7) 5
K2 K2 3.9961(7) 5_445
K2 K2 3.9961(6) 5_455
